data_4518237
loop_
_publ_author_name
'Uemura, Kazuhiro'
'Ito, Daiki'
'Pirillo, Jenny'
'Hijikata, Yuh'
'Saeki, Akinori'

_publ_section_title
;
 Modulation of Band Gaps toward Varying Conductivities in Heterometallic
 One-Dimensional Chains by Ligand Alteration and Third Metal Insertion
;
_journal_issue 47
_journal_name_full 'ACS Omega'
_journal_page_first 30502
_journal_page_last 30518
_journal_paper_doi 10.1021/acsomega.0c04317
_journal_volume 5
_journal_year 2020
_chemical_formula_sum 'C36 H88 F12 N8 O10 P2 Pd Pt2'
_chemical_formula_weight 1579.66
_space_group_crystal_system monoclinic
_space_group_IT_number 14
_space_group_name_Hall '-P 2yn'
_space_group_name_H-M_alt 'P 1 21/n 1'
_atom_sites_solution_hydrogens mixed
_atom_sites_solution_primary direct
_atom_sites_solution_secondary difmap
_audit_creation_method SHELXL-2017/1
_cell_angle_alpha 90
_cell_angle_beta 95.145(3)
_cell_angle_gamma 90
_cell_formula_units_Z 2
_cell_length_a 11.331(2)
_cell_length_b 22.019(5)
_cell_length_c 12.253(3)
_cell_measurement_reflns_used 9568
_cell_measurement_temperature 293(2)
_cell_measurement_theta_max 31.0
_cell_measurement_theta_min 1.8
_cell_volume 3044.8(12)
_computing_cell_refinement CRYSTALCLEAR
_computing_data_collection CRYSTALCLEAR
_computing_data_reduction CRYSTALCLEAR
_computing_molecular_graphics 'Yadokari-XG 2009 (Wakita, Nemoto et al., 2009)'
_computing_publication_material 'Yadokari-XG 2009 (Wakita, Nemoto et al., 2009)'
_computing_structure_refinement 'SHELXL-2017/1 (Sheldrick, 2017)'
_computing_structure_solution 'SHELXS-97 (Sheldrick, 1990)'
_diffrn_ambient_temperature 293(2)
_diffrn_detector_area_resol_mean 14.6199
_diffrn_measured_fraction_theta_full 0.997
_diffrn_measured_fraction_theta_max 0.997
_diffrn_measurement_device_type 'Rigaku/MSC Mercury CCD'
_diffrn_measurement_method dtprofit.ref
_diffrn_radiation_type MoK\a
_diffrn_radiation_wavelength 0.7107
_diffrn_reflns_av_R_equivalents 0.0274
_diffrn_reflns_av_unetI/netI 0.0281
_diffrn_reflns_Laue_measured_fraction_full 0.997
_diffrn_reflns_Laue_measured_fraction_max 0.997
_diffrn_reflns_limit_h_max 14
_diffrn_reflns_limit_h_min -12
_diffrn_reflns_limit_k_max 28
_diffrn_reflns_limit_k_min -28
_diffrn_reflns_limit_l_max 13
_diffrn_reflns_limit_l_min -15
_diffrn_reflns_number 24184
_diffrn_reflns_point_group_measured_fraction_full 0.997
_diffrn_reflns_point_group_measured_fraction_max 0.997
_diffrn_reflns_theta_full 25.241
_diffrn_reflns_theta_max 27.488
_diffrn_reflns_theta_min 3.164
_diffrn_source 'Rotating Anode'
_exptl_absorpt_coefficient_mu 5.015
_exptl_absorpt_correction_T_max 1.000
_exptl_absorpt_correction_T_min 0.675
_exptl_absorpt_correction_type multi-scan
_exptl_absorpt_process_details 'REQAB (Rigaku, 1998)'
_exptl_crystal_colour green
_exptl_crystal_density_diffrn 1.723
_exptl_crystal_description block
_exptl_crystal_F_000 1560
_exptl_crystal_size_max 0.490
_exptl_crystal_size_mid 0.400
_exptl_crystal_size_min 0.360
_refine_diff_density_max 1.544
_refine_diff_density_min -0.973
_refine_diff_density_rms 0.106
_refine_ls_extinction_method none
_refine_ls_goodness_of_fit_ref 1.123
_refine_ls_hydrogen_treatment mixed
_refine_ls_matrix_type full
_refine_ls_number_parameters 336
_refine_ls_number_reflns 6969
_refine_ls_number_restraints 10
_refine_ls_restrained_S_all 1.126
_refine_ls_R_factor_all 0.0440
_refine_ls_R_factor_gt 0.0364
_refine_ls_shift/su_max 0.001
_refine_ls_shift/su_mean 0.000
_refine_ls_structure_factor_coef Fsqd
_refine_ls_weighting_details 'w=1/[\s^2^(Fo^2^)+(0.0550P)^2^+0.4820P] where P=(Fo^2^+2Fc^2^)/3'
_refine_ls_weighting_scheme calc
_refine_ls_wR_factor_gt 0.0955
_refine_ls_wR_factor_ref 0.1036
_reflns_Friedel_coverage 0.000
_reflns_number_gt 5966
_reflns_number_total 6969
_reflns_threshold_expression 'I > 2\s(I)'
_cod_data_source_file ao0c04317_si_002.cif
_cod_data_source_block 3
_cod_depositor_comments 'Adding full bibliography for 4518234--4518237.cif.'
_cod_original_cell_volume 3044.8(11)
_cod_original_sg_symbol_H-M 'P 21/n'
_cod_database_code 4518237
_shelx_shelxl_version_number 2017/1
_shelx_space_group_comment
;
The symmetry employed for this shelxl refinement is uniquely defined
by the following loop, which should always be used as a source of
symmetry information in preference to the above space-group names.
They are only intended as comments.
;
_shelx_estimated_absorpt_t_min 0.193
_shelx_estimated_absorpt_t_max 0.265

loop_
_space_group_symop_operation_xyz
'x, y, z'
'-x+1/2, y+1/2, -z+1/2'
'-x, -y, -z'
'x-1/2, -y-1/2, z-1/2'

loop_
_atom_site_label
_atom_site_type_symbol
_atom_site_fract_x
_atom_site_fract_y
_atom_site_fract_z
_atom_site_U_iso_or_equiv
_atom_site_adp_type
_atom_site_occupancy
_atom_site_site_symmetry_order
_atom_site_calc_flag
_atom_site_refinement_flags_posn
_atom_site_refinement_flags_adp
_atom_site_refinement_flags_occupancy
_atom_site_disorder_assembly
_atom_site_disorder_group
Pt1 Pt 0.43999(2) 0.12195(2) 0.54996(2) 0.04792(8) Uani 1 1 d . . . . .
Pd1 Pd 0.500000 0.000000 0.500000 0.04539(12) Uani 1 2 d S . P . .
P1 P 0.63491(19) 0.24669(9) 0.85550(17) 0.0934(6) Uani 1 1 d . . . . .
N4 N 0.6184(4) 0.12708(16) 0.5666(4) 0.0585(11) Uani 1 1 d . . . . .
H4 H 0.647151 0.162097 0.585213 0.070 Uiso 1 1 calc R U . . .
O2 O 0.6674(3) 0.03195(15) 0.5181(3) 0.0665(9) Uani 1 1 d . . . . .
O1 O 0.4821(4) 0.02989(16) 0.3438(3) 0.0703(10) Uani 1 1 d . . . . .
N3 N 0.4292(4) 0.12559(16) 0.3849(4) 0.0588(11) Uani 1 1 d . . . . .
H3 H 0.410239 0.160408 0.356701 0.071 Uiso 1 1 calc R U . . .
N2 N 0.2580(4) 0.11477(19) 0.5377(4) 0.0653(11) Uani 1 1 d . . . . .
H2 H 0.226673 0.142458 0.490798 0.098 Uiso 1 1 calc R U . . .
H2A H 0.231988 0.120907 0.603244 0.098 Uiso 1 1 calc R U . . .
H2B H 0.236796 0.077833 0.513878 0.098 Uiso 1 1 calc R U . . .
N1 N 0.4457(5) 0.11520(19) 0.7180(4) 0.0674(12) Uani 1 1 d . . . . .
H1 H 0.430794 0.077065 0.736557 0.101 Uiso 1 1 calc R U . . .
H1A H 0.391506 0.139710 0.742582 0.101 Uiso 1 1 calc R U . . .
H1B H 0.517308 0.125912 0.747578 0.101 Uiso 1 1 calc R U . . .
C6 C 0.6958(4) 0.0850(2) 0.5531(4) 0.0539(10) Uani 1 1 d . . . . .
C1 C 0.4467(4) 0.0832(2) 0.3154(4) 0.0563(11) Uani 1 1 d . . . . .
F6 F 0.7725(5) 0.2532(2) 0.8619(6) 0.157(2) Uani 1 1 d . . . . .
F4 F 0.6252(5) 0.3181(2) 0.8467(5) 0.150(2) Uani 1 1 d . . . . .
C7 C 0.8293(5) 0.0954(3) 0.5795(5) 0.0708(14) Uani 1 1 d . . . . .
F1 F 0.6256(7) 0.2424(2) 0.7273(4) 0.159(2) Uani 1 1 d . . . . .
F2 F 0.6508(6) 0.1758(2) 0.8587(5) 0.160(2) Uani 1 1 d . . . . .
C2 C 0.4228(6) 0.0932(3) 0.1914(5) 0.0787(16) Uani 1 1 d . . . . .
C8 C 0.8601(6) 0.1603(4) 0.6132(8) 0.120(3) Uani 1 1 d . . . . .
H8 H 0.822219 0.170365 0.677865 0.181 Uiso 1 1 calc R U . . .
H8A H 0.833021 0.187432 0.554949 0.181 Uiso 1 1 calc R U . . .
H8B H 0.944372 0.164071 0.628127 0.181 Uiso 1 1 calc R U . . .
F5 F 0.4994(6) 0.2397(4) 0.8453(8) 0.215(4) Uani 1 1 d . . . . .
F3 F 0.6473(8) 0.2509(3) 0.9813(5) 0.209(4) Uani 1 1 d . . . . .
C9 C 0.8888(7) 0.0829(5) 0.4737(8) 0.140(4) Uani 1 1 d . . . . .
H9 H 0.972856 0.088519 0.487269 0.211 Uiso 1 1 calc R U . . .
H9A H 0.858025 0.110391 0.417425 0.211 Uiso 1 1 calc R U . . .
H9B H 0.872680 0.041831 0.450376 0.211 Uiso 1 1 calc R U . . .
C10 C 0.8721(8) 0.0509(5) 0.6662(11) 0.174(5) Uani 1 1 d . . . . .
H10 H 0.830939 0.057360 0.730332 0.262 Uiso 1 1 calc R U . . .
H10A H 0.955661 0.056301 0.684367 0.262 Uiso 1 1 calc R U . . .
H10B H 0.857341 0.010310 0.639630 0.262 Uiso 1 1 calc R U . . .
C3 C 0.4086(13) 0.1588(4) 0.1591(8) 0.183(6) Uani 1 1 d . . . . .
H3A H 0.404454 0.162247 0.080786 0.274 Uiso 1 1 calc R U . . .
H3B H 0.475252 0.181603 0.191095 0.274 Uiso 1 1 calc R U . . .
H3C H 0.337144 0.174527 0.184927 0.274 Uiso 1 1 calc R U . . .
C5 C 0.5235(16) 0.0731(10) 0.1374(8) 0.305(13) Uani 1 1 d . . . . .
H5 H 0.539100 0.031140 0.154519 0.457 Uiso 1 1 calc R U . . .
H5A H 0.591527 0.097045 0.162109 0.457 Uiso 1 1 calc R U . . .
H5B H 0.507114 0.077683 0.059642 0.457 Uiso 1 1 calc R U . . .
C4 C 0.3177(16) 0.0602(8) 0.1530(9) 0.288(13) Uani 1 1 d . . . . .
H4A H 0.284868 0.077247 0.084832 0.432 Uiso 1 1 calc R U . . .
H4B H 0.260726 0.063031 0.206208 0.432 Uiso 1 1 calc R U . . .
H4C H 0.337454 0.018362 0.142347 0.432 Uiso 1 1 calc R U . . .
O3 O 0.2058(5) 0.1697(3) 0.7541(4) 0.1127(17) Uani 1 1 d . . . . .
C14 C 0.2068(11) 0.2337(5) 0.7424(8) 0.136(4) Uani 1 1 d . . . . .
H14 H 0.146440 0.246381 0.685812 0.163 Uiso 1 1 calc R U . . .
H14A H 0.283317 0.247235 0.722029 0.163 Uiso 1 1 calc R U . . .
C11 C 0.1625(10) 0.1543(5) 0.8517(8) 0.135(3) Uani 1 1 d . . . . .
H11 H 0.220989 0.131291 0.897104 0.162 Uiso 1 1 calc R U . . .
H11A H 0.091387 0.129910 0.838610 0.162 Uiso 1 1 calc R U . . .
C13 C 0.1836(15) 0.2594(6) 0.8461(10) 0.182(6) Uani 1 1 d . . . . .
H13 H 0.256287 0.274532 0.884459 0.218 Uiso 1 1 calc R U . . .
H13A H 0.127885 0.292833 0.835471 0.218 Uiso 1 1 calc R U . . .
C12 C 0.1353(13) 0.2123(6) 0.9065(10) 0.195(6) Uani 1 1 d . . . . .
H12 H 0.050361 0.217487 0.906933 0.234 Uiso 1 1 calc R U . . .
H12A H 0.170606 0.212550 0.981613 0.234 Uiso 1 1 calc R U . . .
O4 O 0.8688(11) 0.0485(5) 0.1556(11) 0.225(5) Uani 1 1 d D . . . .
C16 C 0.894(2) 0.1021(11) 0.0073(15) 0.286(12) Uani 1 1 d D . . . .
H16 H 0.951922 0.092493 -0.043491 0.344 Uiso 1 1 calc R U . . .
H16A H 0.831871 0.126564 -0.031046 0.344 Uiso 1 1 calc R U . . .
C18 C 0.9298(18) 0.0982(10) 0.1800(13) 0.308(14) Uani 1 1 d D . . . .
H18 H 1.007049 0.087103 0.214849 0.370 Uiso 1 1 calc R U . . .
H18A H 0.889391 0.121797 0.232127 0.370 Uiso 1 1 calc R U . . .
C15 C 0.8457(18) 0.0492(10) 0.0451(15) 0.315(15) Uani 1 1 d D . . . .
H15 H 0.760842 0.048204 0.025503 0.378 Uiso 1 1 calc R U . . .
H15A H 0.881034 0.014092 0.013039 0.378 Uiso 1 1 calc R U . . .
C17 C 0.944(3) 0.1328(9) 0.0921(16) 0.38(2) Uani 1 1 d D . . . .
H17 H 0.906812 0.172001 0.098498 0.456 Uiso 1 1 calc R U . . .
H17A H 1.028037 0.139031 0.084172 0.456 Uiso 1 1 calc R U . . .
O5 O 0.2642(6) 0.0198(2) 0.7112(5) 0.1119(18) Uani 1 1 d D . . . .
H21 H 0.297(8) -0.006(3) 0.668(7) 0.168 Uiso 1 1 d D U . . .
H20 H 0.213(7) -0.004(3) 0.737(8) 0.168 Uiso 1 1 d D U . . .

loop_
_atom_site_aniso_label
_atom_site_aniso_U_11
_atom_site_aniso_U_22
_atom_site_aniso_U_33
_atom_site_aniso_U_23
_atom_site_aniso_U_13
_atom_site_aniso_U_12
Pt1 0.04728(13) 0.03696(11) 0.05915(13) -0.00368(6) 0.00263(9) 0.00226(6)
Pd1 0.0443(2) 0.0370(2) 0.0537(3) -0.00472(17) -0.00174(19) 0.00187(17)
P1 0.0939(13) 0.0806(11) 0.1022(13) -0.0306(9) -0.0113(10) -0.0187(9)
N4 0.047(2) 0.048(2) 0.080(3) -0.0091(18) 0.003(2) -0.0055(16)
O2 0.0445(18) 0.0495(17) 0.105(3) -0.0179(18) 0.0037(18) -0.0001(14)
O1 0.099(3) 0.060(2) 0.0507(18) -0.0010(15) 0.0008(18) 0.0140(19)
N3 0.063(3) 0.049(2) 0.063(3) 0.0081(17) 0.001(2) 0.0060(17)
N2 0.047(2) 0.069(3) 0.080(3) 0.007(2) 0.003(2) 0.0045(18)
N1 0.073(3) 0.067(3) 0.063(3) -0.0091(19) 0.008(2) -0.006(2)
C6 0.044(2) 0.055(2) 0.062(3) -0.006(2) -0.002(2) -0.0080(19)
C1 0.052(3) 0.058(3) 0.057(3) 0.004(2) -0.002(2) 0.002(2)
F6 0.093(4) 0.123(4) 0.249(7) -0.018(4) -0.026(4) -0.018(3)
F4 0.176(5) 0.085(3) 0.176(5) -0.040(3) -0.050(4) 0.009(3)
C7 0.045(3) 0.072(3) 0.095(4) -0.009(3) 0.000(3) -0.010(2)
F1 0.243(7) 0.119(4) 0.108(4) -0.033(3) -0.034(4) 0.019(4)
F2 0.180(5) 0.085(3) 0.199(6) -0.007(3) -0.064(4) -0.031(3)
C2 0.095(5) 0.079(4) 0.061(3) 0.007(3) 0.003(3) 0.004(3)
C8 0.068(4) 0.103(6) 0.188(9) -0.042(6) -0.001(5) -0.032(4)
F5 0.106(4) 0.214(7) 0.326(10) -0.114(6) 0.028(5) -0.041(4)
F3 0.314(10) 0.207(7) 0.105(4) -0.030(4) 0.008(5) -0.088(6)
C9 0.062(4) 0.193(10) 0.172(9) -0.050(8) 0.038(5) -0.022(5)
C10 0.088(6) 0.182(10) 0.236(12) 0.098(10) -0.077(7) -0.045(7)
C3 0.334(18) 0.119(8) 0.092(6) 0.052(6) -0.003(8) -0.001(9)
C5 0.33(2) 0.51(3) 0.076(6) 0.070(11) 0.063(9) 0.30(2)
C4 0.37(2) 0.37(2) 0.107(7) 0.099(11) -0.125(11) -0.26(2)
O3 0.129(5) 0.107(4) 0.108(4) -0.012(3) 0.041(3) 0.027(3)
C14 0.183(11) 0.112(7) 0.115(7) 0.006(6) 0.031(7) 0.020(7)
C11 0.152(9) 0.158(9) 0.100(6) 0.005(6) 0.034(6) -0.026(7)
C13 0.247(17) 0.173(12) 0.129(9) -0.052(9) 0.030(10) 0.043(11)
C12 0.284(18) 0.172(12) 0.148(10) -0.046(9) 0.123(11) -0.031(11)
O4 0.280(13) 0.212(10) 0.188(10) 0.046(8) 0.043(9) -0.108(9)
C16 0.41(4) 0.31(3) 0.133(14) 0.073(17) -0.011(18) -0.08(2)
C18 0.34(3) 0.43(3) 0.149(14) 0.074(17) -0.042(14) -0.24(2)
C15 0.45(4) 0.32(3) 0.194(18) -0.098(19) 0.15(2) -0.21(3)
C17 0.71(6) 0.28(3) 0.148(16) 0.054(16) 0.05(3) -0.22(3)
O5 0.128(5) 0.072(3) 0.142(5) -0.001(3) 0.046(4) -0.013(3)

loop_
_atom_type_symbol
_atom_type_description
_atom_type_scat_dispersion_real
_atom_type_scat_dispersion_imag
_atom_type_scat_source
C C 0.0033 0.0016 'International Tables Vol C Tables 4.2.6.8 and 6.1.1.4'
H H 0.0000 0.0000 'International Tables Vol C Tables 4.2.6.8 and 6.1.1.4'
N N 0.0061 0.0033 'International Tables Vol C Tables 4.2.6.8 and 6.1.1.4'
O O 0.0106 0.0060 'International Tables Vol C Tables 4.2.6.8 and 6.1.1.4'
Pd Pd -0.9988 1.0072 'International Tables Vol C Tables 4.2.6.8 and 6.1.1.4'
Pt Pt -1.7033 8.3905 'International Tables Vol C Tables 4.2.6.8 and 6.1.1.4'
P P 0.1023 0.0942 'International Tables Vol C Tables 4.2.6.8 and 6.1.1.4'
F F 0.0171 0.0103 'International Tables Vol C Tables 4.2.6.8 and 6.1.1.4'

loop_
_geom_angle_atom_site_label_1
_geom_angle_atom_site_label_2
_geom_angle_atom_site_label_3
_geom_angle
_geom_angle_site_symmetry_1
_geom_angle_site_symmetry_3
_geom_angle_publ_flag
N4 Pt1 N3 94.0(2) . . ?
N4 Pt1 N1 87.8(2) . . ?
N3 Pt1 N1 177.51(16) . . ?
N4 Pt1 N2 177.99(17) . . ?
N3 Pt1 N2 87.7(2) . . ?
N1 Pt1 N2 90.5(2) . . ?
N4 Pt1 Pd1 79.52(10) . . ?
N3 Pt1 Pd1 79.41(10) . . ?
N1 Pt1 Pd1 99.21(12) . . ?
N2 Pt1 Pd1 99.70(12) . . ?
O2 Pd1 O2 180.0 3_656 . ?
O2 Pd1 O1 90.24(18) 3_656 3_656 ?
O2 Pd1 O1 89.76(18) . 3_656 ?
O2 Pd1 O1 89.76(18) 3_656 . ?
O2 Pd1 O1 90.24(18) . . ?
O1 Pd1 O1 180.0 3_656 . ?
O2 Pd1 Pt1 83.55(9) 3_656 3_656 ?
O2 Pd1 Pt1 96.45(9) . 3_656 ?
O1 Pd1 Pt1 83.73(10) 3_656 3_656 ?
O1 Pd1 Pt1 96.27(10) . 3_656 ?
O2 Pd1 Pt1 96.45(9) 3_656 . ?
O2 Pd1 Pt1 83.55(9) . . ?
O1 Pd1 Pt1 96.27(10) 3_656 . ?
O1 Pd1 Pt1 83.73(10) . . ?
Pt1 Pd1 Pt1 180.0 3_656 . ?
F3 P1 F5 95.1(5) . . ?
F3 P1 F6 86.7(4) . . ?
F5 P1 F6 178.2(4) . . ?
F3 P1 F1 178.6(5) . . ?
F5 P1 F1 86.3(4) . . ?
F6 P1 F1 91.9(4) . . ?
F3 P1 F2 92.0(4) . . ?
F5 P1 F2 90.8(4) . . ?
F6 P1 F2 88.7(3) . . ?
F1 P1 F2 87.8(3) . . ?
F3 P1 F4 90.4(4) . . ?
F5 P1 F4 91.8(4) . . ?
F6 P1 F4 88.6(3) . . ?
F1 P1 F4 89.7(3) . . ?
F2 P1 F4 176.3(4) . . ?
C6 N4 Pt1 129.1(3) . . ?
C6 O2 Pd1 124.3(3) . . ?
C1 O1 Pd1 124.1(3) . . ?
C1 N3 Pt1 129.3(3) . . ?
O2 C6 N4 123.0(4) . . ?
O2 C6 C7 114.9(4) . . ?
N4 C6 C7 122.1(4) . . ?
O1 C1 N3 123.2(5) . . ?
O1 C1 C2 115.1(4) . . ?
N3 C1 C2 121.7(5) . . ?
C10 C7 C8 111.8(7) . . ?
C10 C7 C6 107.6(5) . . ?
C8 C7 C6 113.3(5) . . ?
C10 C7 C9 110.0(8) . . ?
C8 C7 C9 106.9(6) . . ?
C6 C7 C9 107.1(5) . . ?
C4 C2 C5 111.2(13) . . ?
C4 C2 C3 109.5(10) . . ?
C5 C2 C3 104.2(10) . . ?
C4 C2 C1 108.6(6) . . ?
C5 C2 C1 109.6(6) . . ?
C3 C2 C1 113.8(6) . . ?
C11 O3 C14 109.8(7) . . ?
O3 C14 C13 107.4(10) . . ?
O3 C11 C12 106.6(9) . . ?
C12 C13 C14 106.5(12) . . ?
C13 C12 C11 106.8(9) . . ?
C18 O4 C15 105.5(12) . . ?
C17 C16 C15 108.8(16) . . ?
O4 C18 C17 113.0(15) . . ?
O4 C15 C16 107.3(13) . . ?
C16 C17 C18 105.3(17) . . ?

loop_
_geom_bond_atom_site_label_1
_geom_bond_atom_site_label_2
_geom_bond_distance
_geom_bond_site_symmetry_2
_geom_bond_publ_flag
Pt1 N4 2.016(4) . ?
Pt1 N3 2.017(5) . ?
Pt1 N1 2.060(5) . ?
Pt1 N2 2.060(5) . ?
Pt1 Pd1 2.8500(5) . ?
Pd1 O2 2.016(3) 3_656 ?
Pd1 O2 2.016(3) . ?
Pd1 O1 2.017(3) 3_656 ?
Pd1 O1 2.017(3) . ?
P1 F3 1.538(6) . ?
P1 F5 1.537(6) . ?
P1 F6 1.561(6) . ?
P1 F1 1.568(6) . ?
P1 F2 1.571(5) . ?
P1 F4 1.579(5) . ?
N4 C6 1.296(6) . ?
O2 C6 1.276(5) . ?
O1 C1 1.278(6) . ?
N3 C1 1.291(6) . ?
C6 C7 1.536(7) . ?
C1 C2 1.535(7) . ?
C7 C10 1.494(11) . ?
C7 C8 1.519(9) . ?
C7 C9 1.539(10) . ?
C2 C4 1.437(12) . ?
C2 C5 1.439(12) . ?
C2 C3 1.503(11) . ?
O3 C11 1.375(9) . ?
O3 C14 1.418(11) . ?
C14 C13 1.436(15) . ?
C11 C12 1.488(14) . ?
C13 C12 1.413(16) . ?
O4 C18 1.315(13) . ?
O4 C15 1.355(14) . ?
C16 C17 1.326(16) . ?
C16 C15 1.384(15) . ?
C18 C17 1.341(14) . ?

loop_
_geom_torsion_atom_site_label_1
_geom_torsion_atom_site_label_2
_geom_torsion_atom_site_label_3
_geom_torsion_atom_site_label_4
_geom_torsion
_geom_torsion_site_symmetry_1
_geom_torsion_site_symmetry_2
_geom_torsion_site_symmetry_3
_geom_torsion_site_symmetry_4
_geom_torsion_publ_flag
Pd1 O2 C6 N4 -9.9(7) . . . . ?
Pd1 O2 C6 C7 169.6(4) . . . . ?
Pt1 N4 C6 O2 5.1(8) . . . . ?
Pt1 N4 C6 C7 -174.3(4) . . . . ?
Pd1 O1 C1 N3 6.8(7) . . . . ?
Pd1 O1 C1 C2 -171.7(4) . . . . ?
Pt1 N3 C1 O1 -4.2(8) . . . . ?
Pt1 N3 C1 C2 174.2(4) . . . . ?
O2 C6 C7 C10 -60.0(9) . . . . ?
N4 C6 C7 C10 119.5(8) . . . . ?
O2 C6 C7 C8 175.9(6) . . . . ?
N4 C6 C7 C8 -4.6(8) . . . . ?
O2 C6 C7 C9 58.3(7) . . . . ?
N4 C6 C7 C9 -122.2(7) . . . . ?
O1 C1 C2 C4 71.1(12) . . . . ?
N3 C1 C2 C4 -107.5(11) . . . . ?
O1 C1 C2 C5 -50.6(13) . . . . ?
N3 C1 C2 C5 130.9(12) . . . . ?
O1 C1 C2 C3 -166.8(7) . . . . ?
N3 C1 C2 C3 14.7(10) . . . . ?
C11 O3 C14 C13 10.9(15) . . . . ?
C14 O3 C11 C12 -0.7(13) . . . . ?
O3 C14 C13 C12 -16.9(18) . . . . ?
C14 C13 C12 C11 16.3(19) . . . . ?
O3 C11 C12 C13 -9.9(16) . . . . ?
C15 O4 C18 C17 2(3) . . . . ?
C18 O4 C15 C16 -1.4(17) . . . . ?
C17 C16 C15 O4 0(2) . . . . ?
C15 C16 C17 C18 1(3) . . . . ?
O4 C18 C17 C16 -2(3) . . . . ?
